data_7064107
loop_
_publ_author_name
'Kochnev, Ivan A.'
'Barkov, Alexey Yu.'

_publ_section_title
;
 Silver or copper-catalyzed ring opening [3+2] annulation of
 2-polyfluoroalkyl chromones/6-polyfluoroalkyl pyran-4H-ones with
 methylene isocyanides: regioselective synthesis of 3-polyfluoroalkyl
 pyrroles
;
_journal_issue 46
_journal_name_full 'New Journal of Chemistry'
_journal_page_first 20254
_journal_page_last 20263
_journal_paper_doi 10.1039/D5NJ03333K
_journal_volume 49
_journal_year 2025
_chemical_absolute_configuration unk
_chemical_formula_moiety 'C20 H14 F3 N O2'
_chemical_formula_sum 'C20 H14 F3 N O2'
_chemical_formula_weight 357.32
_space_group_crystal_system orthorhombic
_space_group_IT_number 19
_space_group_name_Hall 'P 2ac 2ab'
_space_group_name_H-M_alt 'P 21 21 21'
_atom_sites_solution_hydrogens geom
_atom_sites_solution_primary iterative
_atom_sites_solution_secondary difmap
_audit_creation_date 2023-09-04
_audit_creation_method
;
  Olex2 1.2-ac2
  (compiled 2012.03.27 svn.r2268, GUI svn.r4156)
;
_audit_update_record
;
2023-09-24 deposited with the CCDC.	2025-10-29 downloaded from the CCDC.
;
_cell_angle_alpha 90.00
_cell_angle_beta 90.00
_cell_angle_gamma 90.00
_cell_formula_units_Z 4
_cell_length_a 5.2062(6)
_cell_length_b 13.1121(8)
_cell_length_c 24.064(2)
_cell_measurement_reflns_used 1299
_cell_measurement_temperature 293(2)
_cell_measurement_theta_max 25.4250
_cell_measurement_theta_min 2.9660
_cell_volume 1642.7(3)
_computing_cell_refinement 'CrysAlisPro 1.171.41.98a (Rigaku OD, 2021)'
_computing_data_collection 'CrysAlisPro 1.171.41.98a (Rigaku OD, 2021)'
_computing_data_reduction 'CrysAlisPro 1.171.41.98a (Rigaku OD, 2021)'
_computing_molecular_graphics
;
O. V. Dolomanov, L. J. Bourhis, R. J. Gildea, J. A. K. Howard and H. Puschmann,
OLEX2: a complete structure solution, refinement and analysis program.
J. Appl. Cryst. (2009). 42, 339-341.
;
_computing_publication_material
;
O. V. Dolomanov, L. J. Bourhis, R. J. Gildea, J. A. K. Howard and H. Puschmann,
OLEX2: a complete structure solution, refinement and analysis program.
J. Appl. Cryst. (2009). 42, 339-341.
;
_computing_structure_refinement
;
SHELXL, G.M. Sheldrick, Acta Cryst.
(2008). A64, 112-122
;
_computing_structure_solution 'J. Appl. Cryst. (2007) 40, 786-790'
_diffrn_ambient_temperature 293(2)
_diffrn_detector 'CCD plate'
_diffrn_detector_area_resol_mean 15.9555
_diffrn_detector_type Eos
_diffrn_measured_fraction_theta_full 0.9762
_diffrn_measured_fraction_theta_max 0.8488
_diffrn_measurement_details
;
List of Runs (angles in degrees, time in seconds):

  # Type    Start    End  Width  t~exp~   \w     \q     \k     \f   Frames
#--------------------------------------------------------------------------
  1  \w    -84.00 -46.00   1.00   50.00    --  -18.90-178.00-180.00   38
  2  \w    -39.00  46.00   1.00   50.00    --   21.25 -77.00  30.00   85
;
_diffrn_measurement_device 'four-circle diffractometer'
_diffrn_measurement_device_type 'Xcalibur, Eos'
_diffrn_measurement_method '\w scans'
_diffrn_orient_matrix_type 'CrysAlisPro convention (1999,Acta A55,543-557)'
_diffrn_orient_matrix_UB_11 0.0884603000
_diffrn_orient_matrix_UB_12 -0.0401964000
_diffrn_orient_matrix_UB_13 0.0044276000
_diffrn_orient_matrix_UB_21 0.0583907000
_diffrn_orient_matrix_UB_22 0.0284647000
_diffrn_orient_matrix_UB_23 0.0217759000
_diffrn_orient_matrix_UB_31 -0.0847605000
_diffrn_orient_matrix_UB_32 -0.0226618000
_diffrn_orient_matrix_UB_33 0.0194521000
_diffrn_radiation_monochromator graphite
_diffrn_radiation_probe x-ray
_diffrn_radiation_type 'Mo K\a'
_diffrn_radiation_wavelength 0.71073
_diffrn_reflns_av_R_equivalents 0.0450
_diffrn_reflns_av_unetI/netI 0.0974
_diffrn_reflns_limit_h_max 6
_diffrn_reflns_limit_h_min -6
_diffrn_reflns_limit_k_max 9
_diffrn_reflns_limit_k_min -17
_diffrn_reflns_limit_l_max 31
_diffrn_reflns_limit_l_min -15
_diffrn_reflns_number 4701
_diffrn_reflns_theta_full 26.00
_diffrn_reflns_theta_max 28.28
_diffrn_reflns_theta_min 1.77
_diffrn_source 'fine-focus sealed X-ray tube'
_diffrn_source_type 'Enhance (Mo) X-ray Source'
_exptl_absorpt_coefficient_mu 0.116
_exptl_absorpt_correction_T_max 1.00000
_exptl_absorpt_correction_T_min 0.05399
_exptl_absorpt_correction_type multi-scan
_exptl_absorpt_process_details
;
CrysAlisPro 1.171.41.98a (Rigaku Oxford Diffraction, 2021)
Empirical absorption correction using spherical harmonics,
implemented in SCALE3 ABSPACK scaling algorithm.
;
_exptl_crystal_colour colourless
_exptl_crystal_colour_primary colourless
_exptl_crystal_density_diffrn 1.445
_exptl_crystal_density_method 'not measured'
_exptl_crystal_description block
_exptl_crystal_F_000 736
_exptl_crystal_size_max 0.47
_exptl_crystal_size_mid 0.21
_exptl_crystal_size_min 0.06
_refine_diff_density_max 0.214
_refine_diff_density_min -0.194
_refine_diff_density_rms 0.052
_refine_ls_abs_structure_details 'Flack H D (1983), Acta Cryst. A39, 876-881'
_refine_ls_abs_structure_Flack 0.2(17)
_refine_ls_extinction_coef 0.018(3)
_refine_ls_extinction_expression Fc^*^=kFc[1+0.001xFc^2^\l^3^/sin(2\q)]^-1/4^
_refine_ls_extinction_method SHELXL
_refine_ls_goodness_of_fit_ref 0.999
_refine_ls_hydrogen_treatment mixed
_refine_ls_matrix_type full
_refine_ls_number_parameters 244
_refine_ls_number_reflns 3431
_refine_ls_number_restraints 0
_refine_ls_restrained_S_all 0.999
_refine_ls_R_factor_all 0.1292
_refine_ls_R_factor_gt 0.0639
_refine_ls_shift/su_max 0.000
_refine_ls_shift/su_mean 0.000
_refine_ls_structure_factor_coef Fsqd
_refine_ls_weighting_details 'calc w=1/[\s^2^(Fo^2^)+(0.0623P)^2^+0.0000P] where P=(Fo^2^+2Fc^2^)/3'
_refine_ls_weighting_scheme calc
_refine_ls_wR_factor_gt 0.1336
_refine_ls_wR_factor_ref 0.1895
_reflns_number_gt 1681
_reflns_number_total 3431
_reflns_threshold_expression >2sigma(I)
_cod_data_source_file d5nj03333k2.cif
_cod_data_source_block exp_1224
_cod_depositor_comments 'Adding full bibliography for 7064105--7064108.cif.'
_cod_database_code 7064107
_reflns_odcompleteness_completeness 97.62
_reflns_odcompleteness_iscentric 1
_reflns_odcompleteness_theta 28.22
_oxdiff_exptl_absorpt_empirical_details
;
Empirical correction (ABSPACK) includes:
- Absorption correction using spherical harmonics
- Frame scaling
;
_oxdiff_exptl_absorpt_empirical_full_max 10.138
_oxdiff_exptl_absorpt_empirical_full_min 0.483

loop_
_space_group_symop_id
_space_group_symop_operation_xyz
1 'x, y, z'
2 '-x+1/2, -y, z+1/2'
3 'x+1/2, -y+1/2, -z'
4 '-x, y+1/2, -z+1/2'

loop_
_atom_site_label
_atom_site_type_symbol
_atom_site_fract_x
_atom_site_fract_y
_atom_site_fract_z
_atom_site_U_iso_or_equiv
_atom_site_adp_type
_atom_site_occupancy
_atom_site_symmetry_multiplicity
_atom_site_calc_flag
_atom_site_refinement_flags
_atom_site_disorder_assembly
_atom_site_disorder_group
O1 O -0.5698(8) -0.8458(2) -0.22216(14) 0.0724(11) Uani 1 1 d . . .
F3 F -1.0308(8) -0.8406(2) -0.37307(13) 0.1052(13) Uani 1 1 d . . .
F1 F -0.9941(8) -0.88870(19) -0.28903(13) 0.0952(12) Uani 1 1 d . . .
O2 O -0.2249(8) -0.8571(2) -0.15215(16) 0.0747(11) Uani 1 1 d . . .
F2 F -0.6648(7) -0.8824(2) -0.34085(16) 0.1052(13) Uani 1 1 d . . .
N1 N -0.8746(9) -0.5585(2) -0.30481(16) 0.0595(11) Uani 1 1 d . . .
C2 C -0.9471(9) -0.6407(3) -0.33614(19) 0.0528(11) Uani 1 1 d . . .
C6 C -0.5275(10) -0.7486(3) -0.22606(17) 0.0539(11) Uani 1 1 d . . .
C8 C -0.1882(10) -0.7592(3) -0.15686(18) 0.0532(11) Uani 1 1 d . . .
C4 C -0.6868(10) -0.6920(3) -0.26452(18) 0.0516(12) Uani 1 1 d . . .
C5 C -0.7190(10) -0.5871(3) -0.26241(18) 0.0559(12) Uani 1 1 d . . .
H5 H -0.6461 -0.5436 -0.2363 0.067 Uiso 1 1 calc R . .
C7 C -0.3368(9) -0.7031(3) -0.19405(17) 0.0530(12) Uani 1 1 d . . .
H7 H -0.3077 -0.6334 -0.1976 0.064 Uiso 1 1 calc R . .
C1 C -0.8794(12) -0.8328(3) -0.3278(2) 0.0671(14) Uani 1 1 d . . .
C3 C -0.8378(9) -0.7261(3) -0.31148(17) 0.0506(11) Uani 1 1 d . . .
C9 C 0.0169(10) -0.7150(3) -0.12116(17) 0.0529(11) Uani 1 1 d . . .
C15 C -1.0907(9) -0.6228(3) -0.38803(19) 0.0560(12) Uani 1 1 d . . .
C12 C 0.4020(11) -0.6382(4) -0.0536(2) 0.0689(14) Uani 1 1 d . . .
H12 H 0.5299 -0.6119 -0.0307 0.083 Uiso 1 1 calc R . .
C10 C 0.0689(10) -0.6112(3) -0.12023(19) 0.0616(13) Uani 1 1 d . . .
H10 H -0.0269 -0.5668 -0.1421 0.074 Uiso 1 1 calc R . .
C14 C 0.1606(10) -0.7782(3) -0.08747(18) 0.0606(13) Uani 1 1 d . . .
H14 H 0.1269 -0.8478 -0.0874 0.073 Uiso 1 1 calc R . .
C11 C 0.2640(11) -0.5738(3) -0.0867(2) 0.0683(15) Uani 1 1 d . . .
H11 H 0.3011 -0.5044 -0.0868 0.082 Uiso 1 1 calc R . .
C16 C -1.0013(11) -0.6591(3) -0.43903(19) 0.0663(13) Uani 1 1 d . . .
H16 H -0.8561 -0.7004 -0.4402 0.080 Uiso 1 1 calc R . .
C20 C -1.3047(11) -0.5594(3) -0.3873(2) 0.0700(14) Uani 1 1 d . . .
H20 H -1.3644 -0.5333 -0.3538 0.084 Uiso 1 1 calc R . .
C13 C 0.3554(11) -0.7400(4) -0.0535(2) 0.0706(15) Uani 1 1 d . . .
H13 H 0.4515 -0.7836 -0.0312 0.085 Uiso 1 1 calc R . .
C17 C -1.1269(13) -0.6344(4) -0.4880(2) 0.0828(18) Uani 1 1 d . . .
H17 H -1.0667 -0.6589 -0.5218 0.099 Uiso 1 1 calc R . .
C18 C -1.3431(14) -0.5726(4) -0.4861(3) 0.093(2) Uani 1 1 d . . .
H18 H -1.4301 -0.5567 -0.5187 0.111 Uiso 1 1 calc R . .
C19 C -1.4288(13) -0.5351(4) -0.4362(3) 0.089(2) Uani 1 1 d . . .
H19 H -1.5721 -0.4928 -0.4353 0.107 Uiso 1 1 calc R . .
H1A H -0.924(10) -0.486(4) -0.3152(18) 0.086(17) Uiso 1 1 d . . .
H1 H -0.342(17) -0.862(6) -0.190(3) 0.20(4) Uiso 1 1 d . . .

loop_
_atom_site_aniso_label
_atom_site_aniso_U_11
_atom_site_aniso_U_22
_atom_site_aniso_U_33
_atom_site_aniso_U_23
_atom_site_aniso_U_13
_atom_site_aniso_U_12
O1 0.093(3) 0.0355(13) 0.089(2) -0.0013(16) -0.020(2) -0.0022(17)
F3 0.164(4) 0.0521(14) 0.100(2) -0.0042(16) -0.056(3) -0.024(2)
F1 0.134(3) 0.0529(15) 0.099(2) 0.0130(16) -0.003(2) -0.032(2)
O2 0.097(3) 0.0331(13) 0.094(3) 0.0013(17) -0.013(2) -0.0010(18)
F2 0.114(3) 0.0594(16) 0.142(3) -0.035(2) 0.020(3) 0.0117(19)
N1 0.081(3) 0.0361(18) 0.061(2) -0.0040(18) -0.009(2) -0.002(2)
C2 0.056(3) 0.042(2) 0.060(3) -0.003(2) -0.001(2) 0.000(2)
C6 0.065(3) 0.0381(18) 0.059(3) -0.0022(19) 0.004(3) 0.007(2)
C8 0.060(3) 0.043(2) 0.056(2) -0.002(2) 0.002(2) 0.010(2)
C4 0.066(3) 0.0384(18) 0.050(2) 0.0014(19) 0.000(2) 0.002(2)
C5 0.073(3) 0.0414(19) 0.053(2) -0.004(2) -0.011(3) -0.002(2)
C7 0.063(3) 0.0343(18) 0.061(3) -0.006(2) -0.003(3) -0.007(2)
C1 0.087(4) 0.042(2) 0.073(3) 0.000(2) -0.007(3) -0.002(3)
C3 0.056(3) 0.0359(18) 0.059(3) -0.0014(19) 0.002(2) 0.000(2)
C9 0.071(3) 0.0397(18) 0.049(2) -0.0006(19) 0.003(3) 0.007(2)
C15 0.060(3) 0.042(2) 0.066(3) 0.003(2) -0.005(3) -0.009(2)
C12 0.073(4) 0.069(3) 0.064(3) -0.006(3) 0.000(3) 0.003(3)
C10 0.070(3) 0.051(2) 0.064(3) -0.001(2) -0.009(3) 0.002(2)
C14 0.073(4) 0.049(2) 0.059(3) 0.002(2) 0.002(3) 0.006(2)
C11 0.076(4) 0.053(2) 0.076(3) -0.003(3) -0.008(3) 0.003(3)
C16 0.075(3) 0.060(3) 0.064(3) -0.007(3) -0.002(3) -0.006(3)
C20 0.074(4) 0.061(3) 0.075(3) 0.004(3) 0.001(3) -0.008(3)
C13 0.075(4) 0.066(3) 0.070(3) 0.006(3) -0.003(3) 0.012(3)
C17 0.105(5) 0.089(4) 0.055(3) -0.005(3) -0.012(4) -0.038(4)
C18 0.095(5) 0.081(4) 0.103(5) 0.015(4) -0.044(5) -0.027(4)
C19 0.094(5) 0.067(3) 0.107(5) 0.006(4) -0.031(5) -0.010(3)

loop_
_atom_type_symbol
_atom_type_description
_atom_type_scat_dispersion_real
_atom_type_scat_dispersion_imag
_atom_type_scat_source
C C 0.0033 0.0016 'International Tables Vol C Tables 4.2.6.8 and 6.1.1.4'
H H 0.0000 0.0000 'International Tables Vol C Tables 4.2.6.8 and 6.1.1.4'
F F 0.0171 0.0103 'International Tables Vol C Tables 4.2.6.8 and 6.1.1.4'
N N 0.0061 0.0033 'International Tables Vol C Tables 4.2.6.8 and 6.1.1.4'
O O 0.0106 0.0060 'International Tables Vol C Tables 4.2.6.8 and 6.1.1.4'

loop_
_geom_angle_atom_site_label_1
_geom_angle_atom_site_label_2
_geom_angle_atom_site_label_3
_geom_angle
_geom_angle_site_symmetry_1
_geom_angle_site_symmetry_3
_geom_angle_publ_flag
C6 O1 H1 92(3) . . ?
C8 O2 H1 94(4) . . ?
C2 N1 H1A 122(3) . . ?
C5 N1 C2 111.2(3) . . ?
C5 N1 H1A 127(3) . . ?
N1 C2 C3 106.7(4) . . ?
N1 C2 C15 118.7(4) . . ?
C3 C2 C15 134.2(4) . . ?
O1 C6 C4 116.9(4) . . ?
O1 C6 C7 120.2(4) . . ?
C7 C6 C4 122.9(4) . . ?
O2 C8 C7 119.7(4) . . ?
O2 C8 C9 116.1(4) . . ?
C7 C8 C9 124.3(3) . . ?
C5 C4 C6 123.7(4) . . ?
C5 C4 C3 105.7(4) . . ?
C3 C4 C6 130.6(3) . . ?
N1 C5 C4 108.6(4) . . ?
N1 C5 H5 125.7 . . ?
C4 C5 H5 125.7 . . ?
C6 C7 C8 121.7(4) . . ?
C6 C7 H7 119.2 . . ?
C8 C7 H7 119.2 . . ?
F3 C1 C3 112.0(4) . . ?
F1 C1 F3 105.2(4) . . ?
F1 C1 F2 105.9(4) . . ?
F1 C1 C3 113.9(4) . . ?
F2 C1 F3 105.2(5) . . ?
F2 C1 C3 113.9(5) . . ?
C2 C3 C4 107.8(3) . . ?
C2 C3 C1 126.4(4) . . ?
C4 C3 C1 125.7(4) . . ?
C10 C9 C8 122.1(4) . . ?
C14 C9 C8 119.6(4) . . ?
C14 C9 C10 118.3(4) . . ?
C16 C15 C2 121.4(4) . . ?
C20 C15 C2 119.4(5) . . ?
C20 C15 C16 118.8(5) . . ?
C11 C12 H12 119.5 . . ?
C13 C12 H12 119.5 . . ?
C13 C12 C11 121.0(5) . . ?
C9 C10 H10 120.0 . . ?
C11 C10 C9 119.9(5) . . ?
C11 C10 H10 120.0 . . ?
C9 C14 H14 119.2 . . ?
C9 C14 C13 121.5(4) . . ?
C13 C14 H14 119.2 . . ?
C12 C11 C10 120.4(4) . . ?
C12 C11 H11 119.8 . . ?
C10 C11 H11 119.8 . . ?
C15 C16 H16 119.7 . . ?
C17 C16 C15 120.7(5) . . ?
C17 C16 H16 119.7 . . ?
C15 C20 H20 119.9 . . ?
C19 C20 C15 120.3(5) . . ?
C19 C20 H20 119.9 . . ?
C12 C13 C14 118.8(5) . . ?
C12 C13 H13 120.6 . . ?
C14 C13 H13 120.6 . . ?
C16 C17 H17 120.3 . . ?
C16 C17 C18 119.4(6) . . ?
C18 C17 H17 120.3 . . ?
C17 C18 H18 119.9 . . ?
C19 C18 C17 120.2(6) . . ?
C19 C18 H18 119.9 . . ?
C20 C19 H19 119.7 . . ?
C18 C19 C20 120.7(6) . . ?
C18 C19 H19 119.7 . . ?

loop_
_geom_bond_atom_site_label_1
_geom_bond_atom_site_label_2
_geom_bond_distance
_geom_bond_site_symmetry_2
_geom_bond_publ_flag
O1 C6 1.296(5) . ?
O1 H1 1.43(9) . ?
F3 C1 1.349(6) . ?
F1 C1 1.328(6) . ?
O2 C8 1.302(5) . ?
O2 H1 1.10(8) . ?
F2 C1 1.331(6) . ?
N1 C2 1.369(5) . ?
N1 C5 1.356(6) . ?
N1 H1A 1.01(5) . ?
C2 C3 1.389(5) . ?
C2 C15 1.474(6) . ?
C6 C4 1.448(6) . ?
C6 C7 1.391(6) . ?
C8 C7 1.393(6) . ?
C8 C9 1.488(6) . ?
C4 C5 1.387(5) . ?
C4 C3 1.448(6) . ?
C5 H5 0.9300 . ?
C7 H7 0.9300 . ?
C1 C3 1.468(6) . ?
C9 C10 1.387(5) . ?
C9 C14 1.380(6) . ?
C15 C16 1.396(6) . ?
C15 C20 1.390(7) . ?
C12 H12 0.9300 . ?
C12 C11 1.366(6) . ?
C12 C13 1.357(6) . ?
C10 H10 0.9300 . ?
C10 C11 1.387(6) . ?
C14 H14 0.9300 . ?
C14 C13 1.396(7) . ?
C11 H11 0.9300 . ?
C16 H16 0.9300 . ?
C16 C17 1.386(7) . ?
C20 H20 0.9300 . ?
C20 C19 1.378(7) . ?
C13 H13 0.9300 . ?
C17 H17 0.9300 . ?
C17 C18 1.387(8) . ?
C18 H18 0.9300 . ?
C18 C19 1.372(8) . ?
C19 H19 0.9300 . ?

loop_
_geom_torsion_atom_site_label_1
_geom_torsion_atom_site_label_2
_geom_torsion_atom_site_label_3
_geom_torsion_atom_site_label_4
_geom_torsion
_geom_torsion_site_symmetry_1
_geom_torsion_site_symmetry_2
_geom_torsion_site_symmetry_3
_geom_torsion_site_symmetry_4
_geom_torsion_publ_flag
O1 C6 C4 C5 160.8(5) . . . . ?
O1 C6 C4 C3 -20.2(8) . . . . ?
O1 C6 C7 C8 -0.6(7) . . . . ?
F3 C1 C3 C2 3.4(8) . . . . ?
F3 C1 C3 C4 179.4(4) . . . . ?
F1 C1 C3 C2 -115.8(6) . . . . ?
F1 C1 C3 C4 60.2(7) . . . . ?
O2 C8 C7 C6 0.9(7) . . . . ?
O2 C8 C9 C10 -177.2(5) . . . . ?
O2 C8 C9 C14 2.4(6) . . . . ?
F2 C1 C3 C2 122.6(6) . . . . ?
F2 C1 C3 C4 -61.3(7) . . . . ?
N1 C2 C3 C4 -2.0(5) . . . . ?
N1 C2 C3 C1 174.6(5) . . . . ?
N1 C2 C15 C16 123.3(5) . . . . ?
N1 C2 C15 C20 -49.8(6) . . . . ?
C2 N1 C5 C4 -0.7(6) . . . . ?
C2 C15 C16 C17 -174.5(4) . . . . ?
C2 C15 C20 C19 174.7(4) . . . . ?
C6 C4 C5 N1 178.7(4) . . . . ?
C6 C4 C3 C2 -177.6(5) . . . . ?
C6 C4 C3 C1 5.8(9) . . . . ?
C8 C9 C10 C11 -179.3(4) . . . . ?
C8 C9 C14 C13 179.8(4) . . . . ?
C4 C6 C7 C8 179.2(4) . . . . ?
C5 N1 C2 C3 1.7(5) . . . . ?
C5 N1 C2 C15 -172.6(4) . . . . ?
C5 C4 C3 C2 1.6(6) . . . . ?
C5 C4 C3 C1 -175.1(5) . . . . ?
C7 C6 C4 C5 -19.0(8) . . . . ?
C7 C6 C4 C3 160.0(5) . . . . ?
C7 C8 C9 C10 3.2(7) . . . . ?
C7 C8 C9 C14 -177.1(4) . . . . ?
C3 C2 C15 C16 -49.2(7) . . . . ?
C3 C2 C15 C20 137.8(5) . . . . ?
C3 C4 C5 N1 -0.6(6) . . . . ?
C9 C8 C7 C6 -179.5(4) . . . . ?
C9 C10 C11 C12 -1.4(8) . . . . ?
C9 C14 C13 C12 0.4(7) . . . . ?
C15 C2 C3 C4 171.1(5) . . . . ?
C15 C2 C3 C1 -12.3(9) . . . . ?
C15 C16 C17 C18 0.1(8) . . . . ?
C15 C20 C19 C18 -0.2(8) . . . . ?
C10 C9 C14 C13 -0.5(7) . . . . ?
C14 C9 C10 C11 1.0(7) . . . . ?
C11 C12 C13 C14 -0.8(8) . . . . ?
C16 C15 C20 C19 1.4(7) . . . . ?
C16 C17 C18 C19 1.1(8) . . . . ?
C20 C15 C16 C17 -1.4(7) . . . . ?
C13 C12 C11 C10 1.3(8) . . . . ?
C17 C18 C19 C20 -1.1(9) . . . . ?
